data_4346595
loop_
_publ_author_name
'Tamm, Nadezhda B.'
'Troyanov, Sergey I.'

_publ_section_title
;
 New Isolated-Pentagon-Rule Isomer of C92 Isolated as Trifluoromethyl and
 Chlorido Derivatives: C92(38)(CF3)14/16 and C92(38)Cl20/22.
;
_journal_issue 22
_journal_name_full 'Inorganic chemistry'
_journal_page_first 10527
_journal_page_last 10529
_journal_paper_doi 10.1021/acs.inorgchem.5b01740
_journal_volume 54
_journal_year 2015
_chemical_formula_sum 'C112.5 H Cl0.7 F48'
_chemical_formula_weight 2288.95
_space_group_crystal_system monoclinic
_space_group_IT_number 14
_space_group_name_Hall '-P 2yn'
_space_group_name_H-M_alt 'P 1 21/n 1'
_audit_creation_method SHELXL-2014/7
_cell_angle_alpha 90
_cell_angle_beta 116.979(10)
_cell_angle_gamma 90
_cell_formula_units_Z 4
_cell_length_a 25.172(3)
_cell_length_b 14.0920(10)
_cell_length_c 25.412(2)
_cell_measurement_reflns_used 25000
_cell_measurement_temperature 100(2)
_cell_measurement_theta_max 30
_cell_measurement_theta_min 5
_cell_volume 8033.2(15)
_computing_cell_refinement XDS
_computing_data_collection XDS
_computing_data_reduction XDS
_computing_structure_refinement 'SHELXL-2014/7 (Sheldrick, 2014)'
_computing_structure_solution SHELXD
_diffrn_ambient_temperature 100(2)
_diffrn_measured_fraction_theta_full 0.896
_diffrn_measured_fraction_theta_max 0.812
_diffrn_measurement_device_type MAR225
_diffrn_measurement_method CCD
_diffrn_radiation_type synchrotron
_diffrn_radiation_wavelength 0.88561
_diffrn_reflns_av_R_equivalents 0.3592
_diffrn_reflns_av_unetI/netI 0.7318
_diffrn_reflns_Laue_measured_fraction_full 0.896
_diffrn_reflns_Laue_measured_fraction_max 0.812
_diffrn_reflns_limit_h_max 33
_diffrn_reflns_limit_h_min -33
_diffrn_reflns_limit_k_max 18
_diffrn_reflns_limit_k_min -18
_diffrn_reflns_limit_l_max 31
_diffrn_reflns_limit_l_min -31
_diffrn_reflns_number 93164
_diffrn_reflns_point_group_measured_fraction_full 0.896
_diffrn_reflns_point_group_measured_fraction_max 0.812
_diffrn_reflns_theta_full 31.775
_diffrn_reflns_theta_max 35.634
_diffrn_reflns_theta_min 1.920
_diffrn_source 'BL 14.2 PSF, BESSY, Berlin, Germany'
_exptl_absorpt_coefficient_mu 0.403
_exptl_absorpt_correction_type none
_exptl_crystal_colour orange
_exptl_crystal_density_diffrn 1.893
_exptl_crystal_description block
_exptl_crystal_F_000 4480
_exptl_crystal_size_max 0.200
_exptl_crystal_size_mid 0.100
_exptl_crystal_size_min 0.100
_refine_diff_density_max 0.531
_refine_diff_density_min -0.310
_refine_diff_density_rms 0.071
_refine_ls_extinction_coef 0.00006(5)
_refine_ls_extinction_expression Fc^*^=kFc[1+0.001xFc^2^\l^3^/sin(2\q)]^-1/4^
_refine_ls_extinction_method 'SHELXL-2014/7 (Sheldrick 2014'
_refine_ls_goodness_of_fit_ref 0.786
_refine_ls_hydrogen_treatment undef
_refine_ls_matrix_type full
_refine_ls_number_parameters 1366
_refine_ls_number_reflns 15551
_refine_ls_number_restraints 1062
_refine_ls_restrained_S_all 0.768
_refine_ls_R_factor_all 0.5488
_refine_ls_R_factor_gt 0.1449
_refine_ls_shift/su_max 0.047
_refine_ls_shift/su_mean 0.006
_refine_ls_structure_factor_coef Fsqd
_refine_ls_weighting_details 'w=1/[\s^2^(Fo^2^)+(0.0200P)^2^] where P=(Fo^2^+2Fc^2^)/3'
_refine_ls_weighting_scheme calc
_refine_ls_wR_factor_gt 0.1612
_refine_ls_wR_factor_ref 0.2426
_reflns_Friedel_coverage 0.000
_reflns_number_gt 2200
_reflns_number_total 15551
_reflns_threshold_expression 'I > 2\s(I)'
_cod_data_source_file ic5b01740_si_008.cif
_cod_data_source_block test
_cod_original_cell_volume 8033.2(14)
_cod_original_sg_symbol_H-M 'P 21/n'
_cod_original_formula_sum 'C112.50 H Cl0.70 F48'
_cod_database_code 4346595
_shelx_shelxl_version_number 2014/7
_shelx_space_group_comment
;
The symmetry employed for this shelxl refinement is uniquely defined
by the following loop, which should always be used as a source of
symmetry information in preference to the above space-group names.
They are only intended as comments.
;
_shelx_estimated_absorpt_t_min 0.959
_shelx_estimated_absorpt_t_max 0.979

loop_
_space_group_symop_operation_xyz
'x, y, z'
'-x+1/2, y+1/2, -z+1/2'
'-x, -y, -z'
'x-1/2, -y-1/2, z-1/2'

loop_
_atom_site_label
_atom_site_type_symbol
_atom_site_fract_x
_atom_site_fract_y
_atom_site_fract_z
_atom_site_U_iso_or_equiv
_atom_site_adp_type
_atom_site_occupancy
_atom_site_site_symmetry_order
_atom_site_calc_flag
_atom_site_refinement_flags_adp
_atom_site_refinement_flags_occupancy
F1 F 0.3508(5) 0.6403(9) 0.2575(5) 0.116(5) Uani 1 1 d . .
F2 F 0.2599(6) 0.5977(9) 0.2046(5) 0.127(5) Uani 1 1 d . .
F3 F 0.2811(6) 0.7398(9) 0.2324(5) 0.126(5) Uani 1 1 d . .
F4 F 0.3772(5) 0.3291(8) 0.3073(5) 0.102(4) Uani 1 1 d . .
F5 F 0.4362(5) 0.4495(9) 0.3248(5) 0.112(4) Uani 1 1 d . .
F6 F 0.3485(5) 0.4607(9) 0.2590(5) 0.117(4) Uani 1 1 d . .
F7 F 0.0271(4) 0.2995(7) 0.3319(5) 0.097(4) Uani 1 1 d . .
F8 F 0.0895(4) 0.1901(7) 0.3483(5) 0.099(4) Uani 1 1 d . .
F9 F 0.0767(5) 0.2912(8) 0.2800(5) 0.105(4) Uani 1 1 d . .
F10 F 0.3034(5) 0.9345(8) 0.3103(5) 0.110(4) Uani 1 1 d . .
F11 F 0.3866(5) 0.9354(7) 0.3856(5) 0.099(4) Uani 1 1 d . .
F12 F 0.3693(5) 0.8348(9) 0.3178(6) 0.128(5) Uani 1 1 d U .
F13 F 0.2931(4) 0.0822(6) 0.4847(5) 0.091(4) Uani 1 1 d . .
F14 F 0.3541(4) 0.0953(7) 0.4489(5) 0.106(4) Uani 1 1 d . .
F15 F 0.3862(4) 0.1028(7) 0.5434(5) 0.103(4) Uani 1 1 d . .
F16 F -0.0198(5) 0.4172(8) 0.4061(5) 0.111(4) Uani 1 1 d . .
F17 F 0.0266(5) 0.2860(7) 0.4311(5) 0.112(4) Uani 1 1 d . .
F18 F 0.0201(5) 0.3760(8) 0.4946(5) 0.109(4) Uani 1 1 d . .
F19 F 0.5112(4) 0.7848(7) 0.5590(5) 0.092(4) Uani 1 1 d . .
F20 F 0.4694(4) 0.9156(7) 0.5580(5) 0.094(4) Uani 1 1 d . .
F21 F 0.4744(5) 0.8680(7) 0.4787(5) 0.101(4) Uani 1 1 d . .
F22 F 0.5250(4) 0.3164(7) 0.6429(5) 0.102(4) Uani 1 1 d . .
F23 F 0.4691(4) 0.1994(7) 0.6260(5) 0.097(4) Uani 1 1 d . .
F24 F 0.4734(4) 0.3070(8) 0.6887(5) 0.103(4) Uani 1 1 d . .
F25 F 0.2451(5) 0.2288(8) 0.6603(5) 0.126(5) Uani 1 1 d . .
F26 F 0.3371(5) 0.2715(8) 0.7172(5) 0.115(5) Uani 1 1 d . .
F27 F 0.3168(5) 0.1871(8) 0.6446(5) 0.112(4) Uani 1 1 d . .
F28 F 0.0890(5) 0.4123(8) 0.6138(5) 0.109(4) Uani 1 1 d . .
F29 F 0.1726(5) 0.3544(9) 0.6760(5) 0.116(4) Uani 1 1 d . .
F30 F 0.1198(5) 0.2849(7) 0.5922(5) 0.093(4) Uani 1 1 d . .
F31 F -0.0075(4) 0.7528(7) 0.4082(5) 0.106(4) Uani 1 1 d . .
F32 F 0.0253(4) 0.8907(8) 0.4053(5) 0.110(4) Uani 1 1 d . .
F33 F 0.0321(5) 0.8390(8) 0.4869(6) 0.112(4) Uani 1 1 d . .
F34 F 0.1718(5) 1.0327(8) 0.3954(6) 0.134(5) Uani 1 1 d U .
F35 F 0.0865(5) 0.9717(8) 0.3596(6) 0.123(5) Uani 1 1 d U .
F36 F 0.1238(5) 1.0261(7) 0.4446(6) 0.120(5) Uani 1 1 d . .
F37 F 0.4275(5) 0.5459(9) 0.7518(4) 0.114(4) Uani 1 1 d U .
F38 F 0.3505(5) 0.5621(9) 0.7664(4) 0.120(4) Uani 1 1 d . .
F39 F 0.3849(5) 0.4269(8) 0.7655(4) 0.122(5) Uani 1 1 d U .
F40 F 0.1506(5) 0.5822(10) 0.6880(5) 0.130(5) Uani 1 1 d U .
F41 F 0.2238(5) 0.6755(10) 0.7232(5) 0.132(5) Uani 1 1 d . .
F42 F 0.2393(6) 0.5302(9) 0.7421(5) 0.125(5) Uani 1 1 d . .
F43 F 0.1186(5) 0.7712(8) 0.6314(5) 0.122(5) Uani 1 1 d . .
F44 F 0.2007(5) 0.8495(8) 0.6751(6) 0.113(4) Uani 1 1 d . .
F45 F 0.1305(5) 0.9050(8) 0.5964(5) 0.107(4) Uani 1 1 d . .
F46 F 0.3239(5) 0.9912(7) 0.6146(5) 0.101(4) Uani 1 1 d . .
F47 F 0.2328(5) 1.0381(7) 0.5594(5) 0.103(4) Uani 1 1 d . .
F48 F 0.2578(5) 0.9678(7) 0.6415(5) 0.097(4) Uani 1 1 d . .
C1 C 0.2938(9) 0.4573(14) 0.3349(8) 0.072(6) Uani 1 1 d U .
C2 C 0.2635(9) 0.3785(14) 0.3500(8) 0.070(6) Uani 1 1 d U .
C3 C 0.2035(9) 0.3938(14) 0.3384(8) 0.068(6) Uani 1 1 d U .
C4 C 0.1773(7) 0.4810(15) 0.3211(8) 0.059(5) Uani 1 1 d U .
C5 C 0.2034(11) 0.5443(17) 0.3017(8) 0.085(7) Uani 1 1 d U .
C6 C 0.2649(9) 0.5351(15) 0.3075(8) 0.064(5) Uani 1 1 d U .
C7 C 0.2870(9) 0.6364(15) 0.3023(9) 0.085(7) Uani 1 1 d U .
C8 C 0.3444(9) 0.6389(15) 0.3590(9) 0.066(6) Uani 1 1 d U .
C9 C 0.3786(9) 0.5616(15) 0.3824(10) 0.073(6) Uani 1 1 d U .
C10 C 0.3581(8) 0.4601(14) 0.3570(8) 0.063(5) Uani 1 1 d U .
C11 C 0.3930(8) 0.3981(14) 0.4106(8) 0.059(5) Uani 1 1 d U .
C12 C 0.3665(9) 0.3201(15) 0.4238(9) 0.074(6) Uani 1 1 d U .
C13 C 0.3001(8) 0.3086(15) 0.3880(9) 0.064(5) Uani 1 1 d U .
C14 C 0.2809(8) 0.2576(13) 0.4225(8) 0.064(5) Uani 1 1 d U .
C15 C 0.2240(8) 0.2745(14) 0.4145(10) 0.074(6) Uani 1 1 d U .
C16 C 0.1841(8) 0.3308(13) 0.3684(9) 0.072(6) Uani 1 1 d U .
C17 C 0.1290(8) 0.3481(13) 0.3774(8) 0.059(5) Uani 1 1 d U .
C18 C 0.1102(9) 0.4448(15) 0.3704(9) 0.079(6) Uani 1 1 d U .
C19 C 0.1314(8) 0.5062(14) 0.3387(8) 0.061(5) Uani 1 1 d U .
C20 C 0.1231(7) 0.6087(14) 0.3450(7) 0.059(5) Uani 1 1 d U .
C21 C 0.1537(6) 0.6791(14) 0.3274(7) 0.049(5) Uani 1 1 d U .
C22 C 0.1927(8) 0.6477(15) 0.3022(8) 0.066(6) Uani 1 1 d U .
C23 C 0.2418(7) 0.6973(13) 0.3098(8) 0.052(5) Uani 1 1 d U .
C24 C 0.2563(9) 0.7803(13) 0.3382(9) 0.068(6) Uani 1 1 d U .
C25 C 0.3192(9) 0.8109(12) 0.3777(9) 0.069(6) Uani 1 1 d U .
C26 C 0.3579(9) 0.7209(15) 0.3995(9) 0.076(6) Uani 1 1 d U .
C27 C 0.3961(8) 0.7169(12) 0.4625(9) 0.062(5) Uani 1 1 d U .
C28 C 0.4250(7) 0.6252(13) 0.4821(9) 0.054(5) Uani 1 1 d U .
C29 C 0.4194(9) 0.5517(16) 0.4422(10) 0.082(6) Uani 1 1 d U .
C30 C 0.4294(8) 0.4526(16) 0.4593(10) 0.075(6) Uani 1 1 d U .
C31 C 0.4460(7) 0.4262(16) 0.5182(10) 0.068(6) Uani 1 1 d U .
C32 C 0.4258(8) 0.3407(15) 0.5292(10) 0.067(6) Uani 1 1 d U .
C33 C 0.3839(9) 0.2854(13) 0.4815(9) 0.072(6) Uani 1 1 d U .
C34 C 0.3317(7) 0.2329(11) 0.4841(8) 0.050(5) Uani 1 1 d U .
C35 C 0.3213(8) 0.2732(11) 0.5358(9) 0.061(5) Uani 1 1 d U .
C36 C 0.2551(8) 0.2840(11) 0.5236(8) 0.056(5) Uani 1 1 d U .
C37 C 0.2099(8) 0.2761(13) 0.4640(9) 0.069(6) Uani 1 1 d U .
C38 C 0.1541(8) 0.3213(12) 0.4420(9) 0.063(5) Uani 1 1 d U .
C39 C 0.1398(7) 0.3600(13) 0.4845(8) 0.063(6) Uani 1 1 d U .
C40 C 0.0863(7) 0.4322(13) 0.4595(8) 0.059(5) Uani 1 1 d U .
C41 C 0.0842(8) 0.4801(16) 0.4018(9) 0.083(7) Uani 1 1 d U .
C42 C 0.0790(7) 0.5792(15) 0.4103(8) 0.057(5) Uani 1 1 d U .
C43 C 0.0939(7) 0.6467(16) 0.3787(8) 0.066(6) Uani 1 1 d U .
C44 C 0.1040(9) 0.7409(17) 0.4007(10) 0.080(6) Uani 1 1 d U .
C45 C 0.1384(9) 0.8003(16) 0.3905(10) 0.084(7) Uani 1 1 d U .
C46 C 0.1674(9) 0.7747(12) 0.3508(9) 0.074(7) Uani 1 1 d U .
C47 C 0.2197(9) 0.8218(15) 0.3588(10) 0.077(6) Uani 1 1 d U .
C48 C 0.2524(7) 0.8757(10) 0.4127(7) 0.040(4) Uani 1 1 d U .
C49 C 0.3122(9) 0.8609(12) 0.4275(9) 0.066(6) Uani 1 1 d U .
C50 C 0.3532(8) 0.8546(10) 0.4879(9) 0.052(5) Uani 1 1 d U .
C51 C 0.4079(8) 0.7907(14) 0.5089(8) 0.065(5) Uani 1 1 d U .
C52 C 0.4051(7) 0.7460(12) 0.5601(9) 0.061(5) Uani 1 1 d U .
C53 C 0.4229(6) 0.6529(14) 0.5786(8) 0.057(5) Uani 1 1 d U .
C54 C 0.4410(7) 0.5962(13) 0.5444(8) 0.057(5) Uani 1 1 d U .
C55 C 0.4482(8) 0.4955(14) 0.5604(10) 0.071(6) Uani 1 1 d U .
C56 C 0.4332(7) 0.4571(12) 0.6030(9) 0.060(5) Uani 1 1 d U .
C57 C 0.4245(7) 0.3459(12) 0.5887(8) 0.058(5) Uani 1 1 d U .
C58 C 0.3612(7) 0.3211(12) 0.5821(8) 0.051(5) Uani 1 1 d U .
C59 C 0.3468(8) 0.3710(14) 0.6240(8) 0.065(5) Uani 1 1 d U .
C60 C 0.2891(8) 0.3515(13) 0.6256(9) 0.059(5) Uani 1 1 d U .
C61 C 0.2385(8) 0.3319(13) 0.5647(9) 0.069(6) Uani 1 1 d U .
C62 C 0.1807(7) 0.3677(13) 0.5431(8) 0.060(5) Uani 1 1 d U .
C63 C 0.1685(8) 0.4308(13) 0.5877(8) 0.063(5) Uani 1 1 d U .
C64 C 0.1365(8) 0.5148(13) 0.5558(9) 0.056(5) Uani 1 1 d U .
C65 C 0.0959(7) 0.5141(13) 0.4997(9) 0.051(5) Uani 1 1 d U .
C66 C 0.0843(7) 0.5991(14) 0.4663(9) 0.057(5) Uani 1 1 d U .
C67 C 0.1062(7) 0.6861(12) 0.4948(9) 0.046(5) Uani 1 1 d U .
C68 C 0.0993(8) 0.7709(14) 0.4577(8) 0.067(5) Uani 1 1 d U .
C69 C 0.1514(9) 0.8372(13) 0.4825(10) 0.069(6) Uani 1 1 d U .
C70 C 0.1645(9) 0.8782(13) 0.4367(11) 0.087(7) Uani 1 1 d U .
C71 C 0.2293(8) 0.8851(12) 0.4527(9) 0.058(5) Uani 1 1 d U .
C72 C 0.2722(8) 0.8825(11) 0.5135(10) 0.060(5) Uani 1 1 d U .
C73 C 0.3329(8) 0.8572(12) 0.5301(8) 0.058(5) Uani 1 1 d U .
C74 C 0.3667(7) 0.7896(12) 0.5768(7) 0.047(5) Uani 1 1 d U .
C75 C 0.3388(7) 0.7475(14) 0.6104(8) 0.068(6) Uani 1 1 d U .
C76 C 0.3565(8) 0.6524(12) 0.6325(7) 0.052(5) Uani 1 1 d U .
C77 C 0.3992(8) 0.6028(15) 0.6185(8) 0.068(6) Uani 1 1 d U .
C78 C 0.4047(9) 0.5055(16) 0.6294(9) 0.080(6) Uani 1 1 d U .
C79 C 0.3676(9) 0.4544(16) 0.6484(10) 0.089(7) Uani 1 1 d U .
C80 C 0.3344(9) 0.5067(15) 0.6744(9) 0.076(6) Uani 1 1 d U .
C81 C 0.2802(9) 0.4384(15) 0.6521(8) 0.074(6) Uani 1 1 d U .
C82 C 0.2275(10) 0.4741(14) 0.6359(8) 0.069(6) Uani 1 1 d U .
C83 C 0.2139(9) 0.5819(15) 0.6405(8) 0.076(6) Uani 1 1 d U .
C84 C 0.1571(8) 0.5985(16) 0.5859(8) 0.063(5) Uani 1 1 d U .
C85 C 0.1445(8) 0.6826(15) 0.5524(9) 0.067(6) Uani 1 1 d U .
C86 C 0.1814(9) 0.7676(14) 0.5821(9) 0.079(6) Uani 1 1 d U .
C87 C 0.1915(10) 0.8389(12) 0.5411(10) 0.072(6) Uani 1 1 d U .
C88 C 0.2570(10) 0.8691(13) 0.5631(10) 0.078(6) Uani 1 1 d U .
C89 C 0.2858(8) 0.7850(15) 0.6037(8) 0.068(6) Uani 1 1 d U .
C90 C 0.2483(9) 0.7368(14) 0.6176(9) 0.074(6) Uani 1 1 d U .
C91 C 0.2643(9) 0.6431(16) 0.6413(8) 0.075(6) Uani 1 1 d U .
C92 C 0.3179(8) 0.6069(14) 0.6499(8) 0.064(6) Uani 1 1 d U .
C93 C 0.2957(12) 0.6503(18) 0.2483(12) 0.089(8) Uiso 1 1 d . .
C94 C 0.3807(11) 0.4291(17) 0.3139(11) 0.088(7) Uiso 1 1 d . .
C95 C 0.0801(11) 0.2817(17) 0.3349(11) 0.088(7) Uiso 1 1 d . .
C96 C 0.3434(12) 0.8731(18) 0.3490(12) 0.099(8) Uiso 1 1 d . .
C97 C 0.3439(9) 0.1289(15) 0.4946(9) 0.068(6) Uiso 1 1 d . .
C98 C 0.0297(8) 0.3754(14) 0.4483(9) 0.058(5) Uiso 1 1 d . .
C99 C 0.4669(10) 0.8437(16) 0.5249(10) 0.073(6) Uiso 1 1 d . .
C100 C 0.4709(10) 0.2886(16) 0.6374(10) 0.074(6) Uiso 1 1 d . .
C101 C 0.2952(11) 0.2623(19) 0.6620(12) 0.093(8) Uiso 1 1 d . .
C102 C 0.1381(10) 0.3656(16) 0.6175(10) 0.080(7) Uiso 1 1 d . .
C103 C 0.0362(9) 0.8132(15) 0.4390(9) 0.063(6) Uiso 1 1 d . .
C104 C 0.1403(12) 0.972(2) 0.4086(12) 0.107(8) Uiso 1 1 d . .
C105 C 0.3766(12) 0.5088(19) 0.7424(12) 0.095(8) Uiso 1 1 d . .
C106 C 0.2064(11) 0.5915(17) 0.6946(11) 0.087(7) Uiso 1 1 d . .
C107 C 0.1574(11) 0.8233(17) 0.6207(10) 0.082(7) Uiso 1 1 d . .
C108 C 0.2642(10) 0.9669(16) 0.5923(10) 0.077(6) Uiso 1 1 d . .
Cl1 Cl 0.5110(5) 0.7322(8) 0.7315(5) 0.093(4) Uiso 0.5 1 d . P
Cl2 Cl 0.4350(12) 0.995(2) 0.7421(12) 0.096(9) Uiso 0.2 1 d . P
Cl3 Cl 0.4301(10) 0.8014(16) 0.7673(10) 0.098(7) Uiso 0.25 1 d . P
Cl4 Cl 0.5449(9) 0.8971(16) 0.6889(9) 0.092(7) Uiso 0.25 1 d . P
C109 C 0.5048(13) 0.829(2) 0.7171(13) 0.042(9) Uiso 0.5 1 d . P
C110 C 0.4655(16) 0.833(3) 0.7381(16) 0.071(11) Uiso 0.5 1 d . P
C111 C 0.4352(12) 0.896(2) 0.7499(13) 0.043(9) Uiso 0.5 1 d . P
C112 C 0.5201(12) 0.980(2) 0.6924(12) 0.117(10) Uiso 0.8 1 d . P
C113 C 0.4662(13) 1.018(2) 0.7189(13) 0.066(9) Uiso 0.6 1 d . P
C114 C 0.4854(12) 0.915(2) 0.7161(12) 0.063(9) Uiso 0.6 1 d . P

loop_
_atom_site_aniso_label
_atom_site_aniso_U_11
_atom_site_aniso_U_22
_atom_site_aniso_U_33
_atom_site_aniso_U_23
_atom_site_aniso_U_13
_atom_site_aniso_U_12
F1 0.085(9) 0.167(13) 0.109(10) 0.016(9) 0.056(8) -0.029(9)
F2 0.146(11) 0.151(12) 0.093(9) -0.012(9) 0.062(9) -0.046(10)
F3 0.143(12) 0.121(11) 0.107(11) 0.021(9) 0.050(9) -0.018(10)
F4 0.127(10) 0.106(10) 0.092(9) -0.017(8) 0.067(8) -0.001(8)
F5 0.086(8) 0.174(12) 0.116(10) -0.030(9) 0.082(8) -0.019(8)
F6 0.104(9) 0.174(13) 0.099(10) -0.025(10) 0.070(8) -0.003(9)
F7 0.069(8) 0.094(9) 0.124(10) -0.019(8) 0.039(7) 0.008(7)
F8 0.081(8) 0.071(8) 0.127(10) -0.016(8) 0.032(7) -0.024(7)
F9 0.105(10) 0.113(10) 0.098(10) 0.005(8) 0.046(8) 0.011(8)
F10 0.106(9) 0.102(10) 0.113(10) 0.027(8) 0.043(8) -0.003(8)
F11 0.114(9) 0.085(8) 0.111(10) -0.002(8) 0.062(8) -0.038(8)
F12 0.150(12) 0.127(11) 0.172(13) 0.045(10) 0.129(11) 0.024(9)
F13 0.080(8) 0.053(7) 0.152(10) 0.006(7) 0.064(8) 0.004(6)
F14 0.091(8) 0.078(8) 0.151(12) -0.022(8) 0.058(8) 0.012(7)
F15 0.060(7) 0.080(8) 0.122(10) 0.029(8) 0.000(7) 0.030(7)
F16 0.085(9) 0.098(10) 0.139(11) 0.017(9) 0.042(8) 0.015(8)
F17 0.090(9) 0.069(8) 0.172(12) -0.032(8) 0.055(9) -0.028(7)
F18 0.110(9) 0.130(11) 0.133(11) -0.013(9) 0.095(9) -0.019(8)
F19 0.075(8) 0.097(9) 0.120(10) -0.009(8) 0.058(7) -0.008(7)
F20 0.069(7) 0.070(8) 0.145(11) -0.029(8) 0.052(7) -0.006(7)
F21 0.110(9) 0.098(9) 0.123(10) 0.023(8) 0.076(8) -0.019(7)
F22 0.062(8) 0.068(7) 0.173(12) 0.021(8) 0.051(8) 0.001(6)
F23 0.079(8) 0.054(7) 0.133(11) -0.001(7) 0.024(7) 0.011(6)
F24 0.078(8) 0.130(10) 0.065(8) 0.031(8) 0.000(7) 0.012(7)
F25 0.105(10) 0.134(11) 0.133(11) 0.053(9) 0.050(9) -0.003(9)
F26 0.126(10) 0.117(10) 0.086(9) 0.050(8) 0.034(8) 0.000(9)
F27 0.141(11) 0.084(9) 0.097(10) 0.010(8) 0.042(9) -0.001(8)
F28 0.097(9) 0.118(10) 0.143(11) 0.011(9) 0.082(8) 0.005(8)
F29 0.112(10) 0.154(12) 0.092(10) 0.025(9) 0.054(8) -0.019(8)
F30 0.119(10) 0.067(7) 0.131(10) 0.014(8) 0.090(9) -0.002(7)
F31 0.054(7) 0.088(9) 0.168(12) -0.015(8) 0.044(7) -0.015(7)
F32 0.082(8) 0.088(9) 0.149(11) 0.047(8) 0.043(8) 0.030(7)
F33 0.070(8) 0.117(10) 0.140(12) -0.015(9) 0.039(8) 0.003(7)
F34 0.107(9) 0.100(9) 0.186(12) 0.063(9) 0.058(9) -0.002(7)
F35 0.089(9) 0.083(8) 0.153(12) 0.039(8) 0.017(8) 0.017(7)
F36 0.140(11) 0.065(8) 0.147(13) 0.027(8) 0.057(10) 0.022(8)
F37 0.087(8) 0.174(12) 0.066(8) 0.012(8) 0.020(7) -0.037(9)
F38 0.129(10) 0.164(13) 0.064(8) -0.008(9) 0.041(8) 0.002(10)
F39 0.172(11) 0.096(9) 0.063(8) 0.016(7) 0.023(7) -0.027(9)
F40 0.124(10) 0.199(14) 0.104(10) -0.013(10) 0.084(8) -0.007(10)
F41 0.147(12) 0.203(14) 0.100(10) -0.045(11) 0.104(9) -0.052(11)
F42 0.168(13) 0.128(11) 0.105(10) 0.001(9) 0.086(10) 0.015(10)
F43 0.131(10) 0.140(11) 0.165(12) -0.040(10) 0.130(10) -0.033(9)
F44 0.107(10) 0.134(11) 0.131(11) -0.029(9) 0.084(9) 0.007(8)
F45 0.114(9) 0.098(9) 0.143(11) 0.000(9) 0.087(9) 0.028(8)
F46 0.096(9) 0.087(9) 0.143(11) -0.020(8) 0.073(8) -0.012(7)
F47 0.114(9) 0.064(8) 0.146(12) -0.011(8) 0.072(9) 0.001(7)
F48 0.130(10) 0.070(8) 0.101(10) -0.009(7) 0.060(8) 0.011(7)
C1 0.078(15) 0.049(13) 0.065(14) 0.020(11) 0.011(12) 0.020(13)
C2 0.069(14) 0.068(14) 0.055(13) 0.000(11) 0.012(11) 0.013(13)
C3 0.077(15) 0.038(12) 0.068(14) -0.009(11) 0.015(12) -0.009(13)
C4 0.050(12) 0.083(15) 0.055(12) 0.011(11) 0.033(10) 0.040(11)
C5 0.121(18) 0.100(17) 0.023(11) 0.001(12) 0.023(12) -0.024(17)
C6 0.071(13) 0.081(14) 0.045(12) 0.003(11) 0.029(11) -0.011(13)
C7 0.059(13) 0.103(17) 0.076(15) 0.017(13) 0.017(12) -0.039(13)
C8 0.068(10) 0.083(11) 0.064(11) -0.013(9) 0.046(9) 0.012(9)
C9 0.065(13) 0.077(15) 0.097(16) -0.010(14) 0.054(12) -0.046(13)
C10 0.061(13) 0.075(14) 0.037(12) -0.018(11) 0.009(10) -0.009(12)
C11 0.066(11) 0.080(12) 0.058(11) -0.015(10) 0.052(9) 0.003(10)
C12 0.085(12) 0.101(13) 0.075(12) -0.009(11) 0.071(10) 0.006(11)
C13 0.048(9) 0.092(11) 0.070(10) -0.007(9) 0.041(8) -0.021(9)
C14 0.058(12) 0.069(13) 0.060(13) 0.028(11) 0.022(11) 0.023(11)
C15 0.041(12) 0.071(14) 0.096(16) -0.016(13) 0.019(12) 0.008(11)
C16 0.055(13) 0.046(12) 0.090(15) 0.017(12) 0.010(12) 0.033(11)
C17 0.042(10) 0.051(11) 0.065(11) -0.024(9) 0.007(9) -0.007(9)
C18 0.077(15) 0.064(15) 0.087(16) -0.012(13) 0.029(12) 0.003(13)
C19 0.050(12) 0.066(14) 0.057(13) 0.006(11) 0.014(10) 0.010(11)
C20 0.041(11) 0.085(15) 0.037(11) -0.019(11) 0.005(9) -0.010(12)
C21 0.009(8) 0.086(12) 0.037(10) 0.013(9) -0.001(7) -0.007(9)
C22 0.058(13) 0.077(15) 0.046(12) 0.009(11) 0.010(10) -0.017(12)
C23 0.030(10) 0.054(13) 0.068(13) 0.004(11) 0.018(10) 0.010(11)
C24 0.091(16) 0.032(12) 0.079(14) 0.001(11) 0.036(13) -0.038(12)
C25 0.068(12) 0.028(10) 0.116(15) 0.025(11) 0.047(11) -0.017(10)
C26 0.083(14) 0.095(15) 0.062(13) 0.019(13) 0.042(12) -0.015(13)
C27 0.074(13) 0.033(11) 0.072(14) 0.025(11) 0.025(11) 0.010(11)
C28 0.025(9) 0.061(13) 0.074(14) -0.010(12) 0.020(10) -0.006(10)
C29 0.091(16) 0.070(15) 0.089(16) -0.019(15) 0.046(13) -0.032(14)
C30 0.057(13) 0.088(15) 0.083(16) -0.030(15) 0.036(12) 0.001(13)
C31 0.038(11) 0.095(16) 0.090(16) 0.016(14) 0.045(11) -0.003(11)
C32 0.044(10) 0.080(12) 0.093(13) -0.003(11) 0.044(10) 0.032(9)
C33 0.100(15) 0.080(14) 0.066(14) -0.010(12) 0.063(12) -0.009(13)
C34 0.060(10) 0.039(10) 0.081(12) 0.028(10) 0.059(10) 0.003(9)
C35 0.057(12) 0.041(11) 0.090(15) 0.001(11) 0.038(11) -0.009(10)
C36 0.066(10) 0.039(9) 0.068(10) -0.012(8) 0.034(8) -0.022(8)
C37 0.063(13) 0.065(13) 0.084(15) -0.010(12) 0.038(12) -0.025(11)
C38 0.058(10) 0.050(9) 0.069(11) -0.026(9) 0.017(9) 0.009(8)
C39 0.020(10) 0.076(14) 0.061(13) 0.005(11) -0.008(10) 0.000(10)
C40 0.029(8) 0.080(11) 0.077(11) 0.008(9) 0.033(8) -0.015(8)
C41 0.045(12) 0.103(17) 0.085(16) -0.029(14) 0.016(11) 0.005(12)
C42 0.031(9) 0.094(13) 0.064(11) 0.009(11) 0.036(8) 0.023(9)
C43 0.036(11) 0.096(16) 0.047(13) 0.009(12) 0.003(10) 0.017(12)
C44 0.044(11) 0.077(13) 0.093(13) 0.015(12) 0.008(10) 0.019(11)
C45 0.061(14) 0.061(15) 0.100(17) 0.018(14) 0.010(13) 0.007(13)
C46 0.059(14) 0.015(10) 0.084(15) -0.011(10) -0.024(12) 0.003(10)
C47 0.052(13) 0.075(15) 0.093(16) -0.006(13) 0.023(12) -0.002(12)
C48 0.051(10) 0.030(10) 0.038(10) 0.026(8) 0.018(9) 0.010(9)
C49 0.072(14) 0.050(12) 0.077(15) 0.016(11) 0.035(12) 0.044(11)
C50 0.052(10) 0.018(9) 0.082(12) -0.005(9) 0.028(9) -0.009(8)
C51 0.055(12) 0.079(14) 0.063(14) -0.013(12) 0.027(11) -0.035(12)
C52 0.047(11) 0.039(11) 0.095(15) -0.006(11) 0.032(11) 0.028(10)
C53 0.007(8) 0.097(14) 0.053(12) -0.023(11) 0.002(8) 0.003(9)
C54 0.032(10) 0.062(13) 0.067(13) -0.007(12) 0.015(10) -0.009(10)
C55 0.041(10) 0.056(12) 0.108(14) -0.011(11) 0.026(10) 0.001(10)
C56 0.027(10) 0.042(11) 0.095(14) 0.007(11) 0.013(10) -0.017(9)
C57 0.027(10) 0.063(13) 0.064(13) -0.009(11) 0.003(9) 0.002(10)
C58 0.046(11) 0.038(11) 0.055(13) 0.015(10) 0.010(10) -0.010(10)
C59 0.063(13) 0.078(14) 0.056(13) -0.010(11) 0.029(11) -0.012(12)
C60 0.059(12) 0.067(13) 0.072(14) 0.012(12) 0.047(11) 0.004(11)
C61 0.060(13) 0.076(14) 0.077(14) -0.030(12) 0.038(12) -0.030(11)
C62 0.017(9) 0.100(15) 0.067(13) -0.017(11) 0.023(9) -0.015(10)
C63 0.085(12) 0.083(13) 0.059(11) 0.028(10) 0.065(10) 0.016(11)
C64 0.053(10) 0.048(10) 0.069(10) -0.012(9) 0.029(8) 0.025(8)
C65 0.039(10) 0.055(11) 0.074(13) -0.008(11) 0.038(9) -0.029(9)
C66 0.043(10) 0.067(12) 0.091(13) -0.015(11) 0.058(10) -0.008(10)
C67 0.027(9) 0.048(10) 0.074(11) 0.006(10) 0.034(8) 0.022(8)
C68 0.061(12) 0.091(15) 0.075(14) 0.027(12) 0.054(11) 0.014(12)
C69 0.072(14) 0.062(13) 0.112(17) -0.021(13) 0.076(13) -0.037(11)
C70 0.077(13) 0.033(11) 0.132(16) 0.026(12) 0.031(12) 0.017(11)
C71 0.060(12) 0.070(13) 0.060(13) 0.000(12) 0.040(11) -0.003(11)
C72 0.070(13) 0.025(10) 0.105(16) -0.002(11) 0.058(12) 0.004(10)
C73 0.056(9) 0.068(10) 0.069(10) -0.005(8) 0.046(8) -0.019(8)
C74 0.043(8) 0.048(8) 0.039(8) -0.022(7) 0.007(7) -0.008(7)
C75 0.049(11) 0.072(14) 0.104(15) -0.042(12) 0.052(11) -0.020(11)
C76 0.056(10) 0.043(9) 0.048(9) -0.027(8) 0.015(8) 0.011(8)
C77 0.059(12) 0.093(15) 0.042(12) -0.016(12) 0.015(10) -0.032(13)
C78 0.062(13) 0.091(16) 0.081(15) 0.009(14) 0.026(12) 0.031(14)
C79 0.074(13) 0.104(15) 0.099(15) -0.002(13) 0.047(11) -0.057(12)
C80 0.078(14) 0.093(16) 0.087(15) 0.016(13) 0.063(13) 0.001(13)
C81 0.075(14) 0.087(16) 0.081(15) 0.021(13) 0.053(12) 0.009(13)
C82 0.093(12) 0.073(12) 0.048(11) -0.018(10) 0.038(10) 0.000(11)
C83 0.093(15) 0.112(16) 0.047(12) 0.019(12) 0.052(12) -0.003(14)
C84 0.062(11) 0.104(14) 0.039(11) -0.003(11) 0.037(10) 0.027(12)
C85 0.055(13) 0.070(14) 0.070(15) -0.025(13) 0.022(11) -0.001(12)
C86 0.086(15) 0.055(13) 0.086(15) -0.011(12) 0.029(13) 0.015(13)
C87 0.100(15) 0.018(10) 0.103(15) -0.017(11) 0.050(12) -0.012(11)
C88 0.098(16) 0.054(13) 0.097(16) -0.029(12) 0.056(13) -0.016(13)
C89 0.059(11) 0.072(12) 0.077(12) -0.009(10) 0.034(10) 0.025(10)
C90 0.080(15) 0.056(14) 0.074(14) 0.005(12) 0.024(12) -0.007(13)
C91 0.087(14) 0.107(17) 0.076(14) -0.024(13) 0.076(12) -0.032(14)
C92 0.069(13) 0.073(14) 0.084(14) -0.014(12) 0.063(12) -0.028(12)

loop_
_atom_type_symbol
_atom_type_description
_atom_type_scat_dispersion_real
_atom_type_scat_dispersion_imag
_atom_type_scat_source
C C 0.0033 0.0016 'International Tables Vol C Tables 4.2.6.8 and 6.1.1.4'
F F 0.0171 0.0103 'International Tables Vol C Tables 4.2.6.8 and 6.1.1.4'
Cl Cl 0.1484 0.1585 'International Tables Vol C Tables 4.2.6.8 and 6.1.1.4'
H H 0.0000 0.0000 'International Tables Vol C Tables 4.2.6.8 and 6.1.1.4'

loop_
_geom_angle_atom_site_label_1
_geom_angle_atom_site_label_2
_geom_angle_atom_site_label_3
_geom_angle
C6 C1 C10 115(2)
C6 C1 C2 122(2)
C10 C1 C2 122.1(18)
C13 C2 C3 124(2)
C13 C2 C1 116.7(18)
C3 C2 C1 117.0(18)
C4 C3 C16 121(2)
C4 C3 C2 121.0(19)
C16 C3 C2 113.2(19)
C5 C4 C3 118(2)
C5 C4 C19 123(2)
C3 C4 C19 117(2)
C4 C5 C6 125(2)
C4 C5 C22 122(2)
C6 C5 C22 106(2)
C1 C6 C5 115(2)
C1 C6 C7 132(2)
C5 C6 C7 107.9(19)
C93 C7 C23 118.4(19)
C93 C7 C8 113.5(18)
C23 C7 C8 108.5(18)
C93 C7 C6 113.8(19)
C23 C7 C6 101.0(16)
C8 C7 C6 99.4(17)
C9 C8 C26 115(2)
C9 C8 C7 123(2)
C26 C8 C7 120.0(19)
C8 C9 C29 124(2)
C8 C9 C10 122.3(19)
C29 C9 C10 107.4(19)
C1 C10 C94 115.7(17)
C1 C10 C11 114.8(17)
C94 C10 C11 103.3(17)
C1 C10 C9 106.6(17)
C94 C10 C9 113.8(18)
C11 C10 C9 102.0(15)
C12 C11 C30 114.5(19)
C12 C11 C10 121.5(18)
C30 C11 C10 111.1(18)
C11 C12 C33 124.2(19)
C11 C12 C13 117.2(19)
C33 C12 C13 109.0(17)
C14 C13 C2 119.8(18)
C14 C13 C12 106.5(18)
C2 C13 C12 123.1(18)
C15 C14 C13 117.3(18)
C15 C14 C34 121.0(18)
C13 C14 C34 113.2(16)
C14 C15 C16 122(2)
C14 C15 C37 121.6(19)
C16 C15 C37 110.6(18)
C3 C16 C15 122(2)
C3 C16 C17 123.3(18)
C15 C16 C17 108.8(19)
C18 C17 C38 108.9(17)
C18 C17 C16 114.0(18)
C38 C17 C16 99.4(15)
C18 C17 C95 112.4(17)
C38 C17 C95 114.7(17)
C16 C17 C95 106.9(17)
C41 C18 C17 120(2)
C41 C18 C19 121(2)
C17 C18 C19 117(2)
C18 C19 C4 124.9(19)
C18 C19 C20 114.8(18)
C4 C19 C20 116.1(18)
C21 C20 C43 114.3(18)
C21 C20 C19 121.0(18)
C43 C20 C19 123.7(19)
C20 C21 C46 124.9(19)
C20 C21 C22 119.1(18)
C46 C21 C22 112.2(18)
C23 C22 C21 122.0(19)
C23 C22 C5 111(2)
C21 C22 C5 117.4(18)
C24 C23 C22 122.6(19)
C24 C23 C7 122.0(18)
C22 C23 C7 112.4(18)
C23 C24 C47 120.6(19)
C23 C24 C25 124(2)
C47 C24 C25 107.9(19)
C96 C25 C24 113.2(19)
C96 C25 C49 111.9(18)
C24 C25 C49 101.7(17)
C96 C25 C26 109.8(18)
C24 C25 C26 107.9(15)
C49 C25 C26 112.0(17)
C27 C26 C8 124.5(19)
C27 C26 C25 115.0(19)
C8 C26 C25 119.0(18)
C26 C27 C28 113.0(19)
C26 C27 C51 129.7(17)
C28 C27 C51 117.2(17)
C29 C28 C27 122.3(19)
C29 C28 C54 116.7(18)
C27 C28 C54 117.1(17)
C9 C29 C28 119(2)
C9 C29 C30 111(2)
C28 C29 C30 123(2)
C11 C30 C31 124(2)
C11 C30 C29 108(2)
C31 C30 C29 120(2)
C32 C31 C30 119(2)
C32 C31 C55 109.6(19)
C30 C31 C55 121(2)
C31 C32 C33 120(2)
C31 C32 C57 109.3(19)
C33 C32 C57 121.9(18)
C12 C33 C32 117.0(19)
C12 C33 C34 110.0(17)
C32 C33 C34 123.0(17)
C97 C34 C33 111.5(15)
C97 C34 C14 114.1(16)
C33 C34 C14 100.3(14)
C97 C34 C35 107.9(14)
C33 C34 C35 109.6(14)
C14 C34 C35 113.2(14)
C58 C35 C34 125.5(17)
C58 C35 C36 115.8(17)
C34 C35 C36 116.2(16)
C37 C36 C61 116.6(18)
C37 C36 C35 118.0(17)
C61 C36 C35 122.1(17)
C38 C37 C36 124(2)
C38 C37 C15 104.8(18)
C36 C37 C15 121.9(17)
C39 C38 C37 115.6(19)
C39 C38 C17 127.9(17)
C37 C38 C17 113.2(18)
C62 C39 C38 122.6(17)
C62 C39 C40 117.9(18)
C38 C39 C40 114.5(17)
C65 C40 C98 112.2(15)
C65 C40 C39 112.4(15)
C98 C40 C39 106.8(15)
C65 C40 C41 103.4(15)
C98 C40 C41 114.1(16)
C39 C40 C41 108.1(15)
C18 C41 C42 124(2)
C18 C41 C40 125(2)
C42 C41 C40 104.0(18)
C66 C42 C43 121(2)
C66 C42 C41 112.2(19)
C43 C42 C41 120.7(19)
C42 C43 C44 117(2)
C42 C43 C20 115.1(19)
C44 C43 C20 122(2)
C45 C44 C43 123(3)
C45 C44 C68 110(2)
C43 C44 C68 123(2)
C44 C45 C70 114(3)
C44 C45 C46 122(2)
C70 C45 C46 121(2)
C47 C46 C21 122(2)
C47 C46 C45 119.2(19)
C21 C46 C45 113(2)
C24 C47 C46 119(2)
C24 C47 C48 112.8(18)
C46 C47 C48 119(2)
C49 C48 C71 125.4(17)
C49 C48 C47 105.0(17)
C71 C48 C47 119.5(17)
C48 C49 C50 118.0(18)
C48 C49 C25 111.3(18)
C50 C49 C25 124.7(16)
C73 C50 C49 119.9(18)
C73 C50 C51 109.6(17)
C49 C50 C51 121.1(17)
C52 C51 C27 109.1(16)
C52 C51 C50 99.5(15)
C27 C51 C50 108.0(15)
C52 C51 C99 113.5(16)
C27 C51 C99 111.5(17)
C50 C51 C99 114.5(17)
C74 C52 C53 118.7(19)
C74 C52 C51 113.9(17)
C53 C52 C51 124.2(18)
C54 C53 C52 118.1(18)
C54 C53 C77 118.2(18)
C52 C53 C77 119.1(18)
C53 C54 C55 114.5(19)
C53 C54 C28 119.4(17)
C55 C54 C28 119.8(18)
C56 C55 C31 112.5(19)
C56 C55 C54 122.9(19)
C31 C55 C54 120(2)
C78 C56 C55 124.8(19)
C78 C56 C57 123.5(19)
C55 C56 C57 105.0(19)
C100 C57 C32 115.7(16)
C100 C57 C58 110.2(16)
C32 C57 C58 111.1(15)
C100 C57 C56 111.5(15)
C32 C57 C56 102.1(16)
C58 C57 C56 105.7(14)
C35 C58 C59 123.6(18)
C35 C58 C57 122.1(18)
C59 C58 C57 113.2(16)
C79 C59 C58 127(2)
C79 C59 C60 109.4(19)
C58 C59 C60 119.9(18)
C81 C60 C59 102.2(17)
C81 C60 C101 113.9(18)
C59 C60 C101 109.5(17)
C81 C60 C61 112.9(17)
C59 C60 C61 112.3(16)
C101 C60 C61 106.0(17)
C62 C61 C36 118.3(18)
C62 C61 C60 125.2(17)
C36 C61 C60 115.9(17)
C39 C62 C61 122.0(17)
C39 C62 C63 121.9(16)
C61 C62 C63 115.5(16)
C64 C63 C82 102.0(16)
C64 C63 C62 107.2(14)
C82 C63 C62 111.1(14)
C64 C63 C102 118.2(16)
C82 C63 C102 110.2(15)
C62 C63 C102 108.0(16)
C65 C64 C84 121.2(19)
C65 C64 C63 123.8(18)
C84 C64 C63 114.5(19)
C64 C65 C66 119.1(18)
C64 C65 C40 123.5(18)
C66 C65 C40 108.6(17)
C42 C66 C67 122.3(18)
C42 C66 C65 109.8(18)
C67 C66 C65 120.2(18)
C85 C67 C66 116.8(18)
C85 C67 C68 123(2)
C66 C67 C68 118.2(18)
C67 C68 C69 114.1(17)
C67 C68 C103 108.1(15)
C69 C68 C103 117.9(17)
C67 C68 C44 109.5(17)
C69 C68 C44 98.0(15)
C103 C68 C44 108.5(16)
C87 C69 C70 122.4(19)
C87 C69 C68 122.9(19)
C70 C69 C68 112.4(19)
C69 C70 C71 114.9(18)
C69 C70 C104 123(2)
C71 C70 C104 103.3(19)
C69 C70 C45 98.9(17)
C71 C70 C45 107.0(19)
C104 C70 C45 109(2)
C48 C71 C72 115.3(17)
C48 C71 C70 124.3(19)
C72 C71 C70 119.2(18)
C73 C72 C71 120.4(18)
C73 C72 C88 111.6(19)
C71 C72 C88 124.2(18)
C50 C73 C72 119.8(19)
C50 C73 C74 109.3(17)
C72 C73 C74 123.5(17)
C52 C74 C73 105.9(17)
C52 C74 C75 126.7(18)
C73 C74 C75 119.0(17)
C89 C75 C76 121.3(19)
C89 C75 C74 118(2)
C76 C75 C74 117.3(16)
C92 C76 C75 114.4(17)
C92 C76 C77 123.7(17)
C75 C76 C77 119.0(19)
C78 C77 C76 116.2(19)
C78 C77 C53 123(2)
C76 C77 C53 118.9(19)
C56 C78 C77 115(2)
C56 C78 C79 119(2)
C77 C78 C79 123(2)
C59 C79 C78 118(2)
C59 C79 C80 118.1(19)
C78 C79 C80 119(2)
C79 C80 C92 112.7(17)
C79 C80 C81 96.3(17)
C92 C80 C81 113.2(17)
C79 C80 C105 105.4(19)
C92 C80 C105 110.9(19)
C81 C80 C105 117.2(18)
C82 C81 C60 122(2)
C82 C81 C80 119(2)
C60 C81 C80 113.2(17)
C81 C82 C63 124.7(19)
C81 C82 C83 125(2)
C63 C82 C83 106.1(17)
C106 C83 C84 112.2(18)
C106 C83 C91 113.2(18)
C84 C83 C91 111.4(16)
C106 C83 C82 106.3(17)
C84 C83 C82 103.3(18)
C91 C83 C82 109.9(17)
C64 C84 C85 117.5(17)
C64 C84 C83 110.1(19)
C85 C84 C83 124(2)
C67 C85 C84 123.0(19)
C67 C85 C86 120(2)
C84 C85 C86 116.8(19)
C85 C86 C87 115.7(18)
C85 C86 C90 109.2(16)
C87 C86 C90 96.0(18)
C85 C86 C107 112.8(19)
C87 C86 C107 108.8(17)
C90 C86 C107 113.3(18)
C69 C87 C88 123(2)
C69 C87 C86 117.1(19)
C88 C87 C86 114.2(19)
C72 C88 C89 116.6(17)
C72 C88 C108 106.1(17)
C89 C88 C108 117.1(18)
C72 C88 C87 111.8(18)
C89 C88 C87 97.6(16)
C108 C88 C87 107.2(17)
C90 C89 C75 122(2)
C90 C89 C88 113.5(18)
C75 C89 C88 121(2)
C89 C90 C91 119(2)
C89 C90 C86 114.3(18)
C91 C90 C86 121.4(19)
C92 C91 C90 118.8(18)
C92 C91 C83 123(2)
C90 C91 C83 116.2(19)
C91 C92 C76 124.0(19)
C91 C92 C80 118.5(17)
C76 C92 C80 117.1(17)
F2 C93 F1 111(2)
F2 C93 F3 107(2)
F1 C93 F3 106(2)
F2 C93 C7 112(2)
F1 C93 C7 114(2)
F3 C93 C7 106(2)
F5 C94 F6 103(2)
F5 C94 F4 104.1(19)
F6 C94 F4 103.4(19)
F5 C94 C10 120(2)
F6 C94 C10 114(2)
F4 C94 C10 110.5(19)
F8 C95 F7 104.9(19)
F8 C95 F9 106.2(19)
F7 C95 F9 109.2(19)
F8 C95 C17 114.8(19)
F7 C95 C17 112.9(19)
F9 C95 C17 108.5(19)
F12 C96 F10 103(2)
F12 C96 F11 102(2)
F10 C96 F11 100.6(19)
F12 C96 C25 119(2)
F10 C96 C25 114(2)
F11 C96 C25 116(2)
F15 C97 F13 110.0(17)
F15 C97 F14 109.2(17)
F13 C97 F14 101.4(16)
F15 C97 C34 118.2(18)
F13 C97 C34 109.9(16)
F14 C97 C34 106.8(17)
F18 C98 F17 107.2(16)
F18 C98 F16 103.4(16)
F17 C98 F16 104.9(15)
F18 C98 C40 111.3(16)
F17 C98 C40 117.8(17)
F16 C98 C40 111.1(16)
F20 C99 F21 112.9(19)
F20 C99 F19 106.4(17)
F21 C99 F19 108.8(18)
F20 C99 C51 107.9(18)
F21 C99 C51 113.6(18)
F19 C99 C51 106.9(18)
F23 C100 F24 114(2)
F23 C100 F22 103.6(18)
F24 C100 F22 104.4(18)
F23 C100 C57 114.0(19)
F24 C100 C57 112.6(19)
F22 C100 C57 107.4(17)
F26 C101 F25 111(2)
F26 C101 F27 100.3(19)
F25 C101 F27 103(2)
F26 C101 C60 112(2)
F25 C101 C60 116(2)
F27 C101 C60 113(2)
F30 C102 F29 110.7(19)
F30 C102 F28 106.5(18)
F29 C102 F28 104.0(19)
F30 C102 C63 114.4(19)
F29 C102 C63 112.6(18)
F28 C102 C63 107.8(17)
F33 C103 F31 109.2(18)
F33 C103 F32 106.7(17)
F31 C103 F32 105.7(16)
F33 C103 C68 108.7(17)
F31 C103 C68 113.2(17)
F32 C103 C68 113.1(17)
F34 C104 F35 104(2)
F34 C104 F36 102(2)
F35 C104 F36 98(2)
F34 C104 C70 122(2)
F35 C104 C70 117(2)
F36 C104 C70 110(2)
F39 C105 F37 110(2)
F39 C105 F38 109(2)
F37 C105 F38 110(2)
F39 C105 C80 112(2)
F37 C105 C80 109(2)
F38 C105 C80 107(2)
F40 C106 F41 102.7(19)
F40 C106 F42 102.9(19)
F41 C106 F42 99.0(18)
F40 C106 C83 116(2)
F41 C106 C83 116(2)
F42 C106 C83 118(2)
F45 C107 F43 107.5(19)
F45 C107 F44 103.8(19)
F43 C107 F44 105.1(19)
F45 C107 C86 113.6(19)
F43 C107 C86 111.9(19)
F44 C107 C86 114.1(19)
F47 C108 F48 107.2(19)
F47 C108 F46 107.5(18)
F48 C108 F46 100.7(17)
F47 C108 C88 118.1(19)
F48 C108 C88 115.1(19)
F46 C108 C88 106.7(18)
C109 Cl1 C110 44.6(15)
C113 Cl2 C111 112(3)
C113 Cl2 C114 50.0(19)
C111 Cl2 C114 62.3(19)
C111 Cl3 C110 53.1(18)
C112 Cl4 C109 94(2)
C112 Cl4 C114 53.4(16)
C109 Cl4 C114 40.9(13)
C114 C109 C110 68(2)
C114 C109 Cl1 155(3)
C110 C109 Cl1 87(3)
C114 C109 Cl4 76(2)
C110 C109 Cl4 145(3)
Cl1 C109 Cl4 128(2)
C111 C110 C109 139(4)
C111 C110 C114 83(3)
C109 C110 C114 55(2)
C111 C110 Cl3 62(2)
C109 C110 Cl3 159(4)
C114 C110 Cl3 145(3)
C111 C110 Cl1 171(3)
C109 C110 Cl1 48(2)
C114 C110 Cl1 104(3)
Cl3 C110 Cl1 111(2)
C110 C111 Cl2 128(3)
C110 C111 Cl3 65(2)
Cl2 C111 Cl3 167(3)
C110 C111 C114 52(2)
Cl2 C111 C114 75(2)
Cl3 C111 C114 117(2)
Cl4 C112 C114 83(2)
Cl4 C112 C113 136(2)
C114 C112 C113 53.1(15)
Cl2 C113 C114 93(3)
Cl2 C113 C112 146(3)
C114 C113 C112 53.9(16)
C109 C114 C110 56(2)
C109 C114 C113 176(3)
C110 C114 C113 124(3)
C109 C114 C112 106(3)
C110 C114 C112 163(3)
C113 C114 C112 73(2)
C109 C114 C111 101(3)
C110 C114 C111 44.1(18)
C113 C114 C111 80(2)
C112 C114 C111 153(3)
C109 C114 Cl4 63(2)
C110 C114 Cl4 119(3)
C113 C114 Cl4 117(2)
C112 C114 Cl4 43.8(13)
C111 C114 Cl4 163(2)
C109 C114 Cl2 143(3)
C110 C114 Cl2 87(2)
C113 C114 Cl2 37.3(14)
C112 C114 Cl2 110(2)
C111 C114 Cl2 42.5(13)
Cl4 C114 Cl2 154(2)

loop_
_geom_bond_atom_site_label_1
_geom_bond_atom_site_label_2
_geom_bond_distance
F1 C93 1.31(2)
F2 C93 1.30(2)
F3 C93 1.32(2)
F4 C94 1.42(2)
F5 C94 1.33(2)
F6 C94 1.33(2)
F7 C95 1.33(2)
F8 C95 1.33(2)
F9 C95 1.37(2)
F10 C96 1.35(2)
F11 C96 1.38(2)
F12 C96 1.35(3)
F13 C97 1.36(2)
F14 C97 1.38(2)
F15 C97 1.268(19)
F16 C98 1.354(18)
F17 C98 1.325(18)
F18 C98 1.305(19)
F19 C99 1.34(2)
F20 C99 1.30(2)
F21 C99 1.32(2)
F22 C100 1.36(2)
F23 C100 1.29(2)
F24 C100 1.30(2)
F25 C101 1.33(2)
F26 C101 1.33(2)
F27 C101 1.35(2)
F28 C102 1.37(2)
F29 C102 1.35(2)
F30 C102 1.28(2)
F31 C103 1.33(2)
F32 C103 1.34(2)
F33 C103 1.32(2)
F34 C104 1.30(3)
F35 C104 1.36(3)
F36 C104 1.39(3)
F37 C105 1.30(2)
F38 C105 1.32(2)
F39 C105 1.27(2)
F40 C106 1.34(2)
F41 C106 1.35(2)
F42 C106 1.41(2)
F43 C107 1.35(2)
F44 C107 1.37(2)
F45 C107 1.34(2)
F46 C108 1.39(2)
F47 C108 1.32(2)
F48 C108 1.33(2)
C1 C6 1.33(2)
C1 C10 1.45(2)
C1 C2 1.49(2)
C2 C13 1.39(2)
C2 C3 1.42(2)
C3 C4 1.37(2)
C3 C16 1.39(2)
C4 C5 1.33(2)
C4 C19 1.46(2)
C5 C6 1.49(2)
C5 C22 1.48(2)
C6 C7 1.56(2)
C7 C93 1.50(3)
C7 C23 1.50(2)
C7 C8 1.51(2)
C8 C9 1.35(2)
C8 C26 1.48(2)
C9 C29 1.40(2)
C9 C10 1.56(2)
C10 C94 1.51(3)
C10 C11 1.52(2)
C11 C12 1.40(2)
C11 C30 1.39(2)
C12 C33 1.42(2)
C12 C13 1.51(2)
C13 C14 1.38(2)
C14 C15 1.37(2)
C14 C34 1.55(2)
C15 C16 1.39(2)
C15 C37 1.45(2)
C16 C17 1.52(2)
C17 C18 1.43(2)
C17 C38 1.52(2)
C17 C95 1.53(2)
C18 C41 1.33(2)
C18 C19 1.44(2)
C19 C20 1.48(2)
C20 C21 1.45(2)
C20 C43 1.46(2)
C21 C46 1.45(2)
C21 C22 1.46(2)
C22 C23 1.36(2)
C23 C24 1.33(2)
C24 C47 1.38(2)
C24 C25 1.50(2)
C25 C96 1.44(3)
C25 C49 1.53(2)
C25 C26 1.54(2)
C26 C27 1.45(2)
C27 C28 1.46(2)
C27 C51 1.50(2)
C28 C29 1.41(2)
C28 C54 1.50(2)
C29 C30 1.45(3)
C30 C31 1.41(2)
C31 C32 1.39(2)
C31 C55 1.43(2)
C32 C33 1.42(2)
C32 C57 1.53(2)
C33 C34 1.54(2)
C34 C97 1.50(2)
C34 C35 1.56(2)
C35 C58 1.33(2)
C35 C36 1.56(2)
C36 C37 1.43(2)
C36 C61 1.45(2)
C37 C38 1.41(2)
C38 C39 1.39(2)
C39 C62 1.38(2)
C39 C40 1.57(2)
C40 C65 1.49(2)
C40 C98 1.54(2)
C40 C41 1.59(2)
C41 C42 1.43(2)
C42 C66 1.40(2)
C42 C43 1.40(2)
C43 C44 1.42(2)
C44 C45 1.31(3)
C44 C68 1.57(3)
C45 C70 1.52(3)
C45 C46 1.53(3)
C46 C47 1.40(2)
C47 C48 1.45(2)
C48 C49 1.39(2)
C48 C71 1.39(2)
C49 C50 1.41(2)
C50 C73 1.38(2)
C50 C51 1.52(2)
C51 C52 1.47(2)
C51 C99 1.54(2)
C52 C74 1.37(2)
C52 C53 1.40(2)
C53 C54 1.40(2)
C53 C77 1.56(2)
C54 C55 1.46(2)
C55 C56 1.41(2)
C56 C78 1.37(2)
C56 C57 1.60(2)
C57 C100 1.49(2)
C57 C58 1.56(2)
C58 C59 1.45(2)
C59 C79 1.32(2)
C59 C60 1.50(2)
C60 C81 1.46(2)
C60 C101 1.53(3)
C60 C61 1.52(2)
C61 C62 1.40(2)
C62 C63 1.58(2)
C63 C64 1.45(2)
C63 C82 1.56(2)
C63 C102 1.59(2)
C64 C65 1.32(2)
C64 C84 1.37(2)
C65 C66 1.42(2)
C66 C67 1.40(2)
C67 C85 1.34(2)
C67 C68 1.48(2)
C68 C69 1.50(2)
C68 C103 1.55(2)
C69 C87 1.37(2)
C69 C70 1.47(3)
C70 C71 1.49(2)
C70 C104 1.50(3)
C71 C72 1.43(2)
C72 C73 1.43(2)
C72 C88 1.48(2)
C73 C74 1.46(2)
C74 C75 1.46(2)
C75 C89 1.37(2)
C75 C76 1.44(2)
C76 C92 1.39(2)
C76 C77 1.46(2)
C77 C78 1.39(2)
C78 C79 1.43(2)
C79 C80 1.47(3)
C80 C92 1.52(2)
C80 C81 1.55(2)
C80 C105 1.57(3)
C81 C82 1.30(2)
C82 C83 1.57(2)
C83 C106 1.48(3)
C83 C84 1.49(2)
C83 C91 1.53(2)
C84 C85 1.41(2)
C85 C86 1.49(2)
C86 C87 1.55(2)
C86 C90 1.57(2)
C86 C107 1.57(3)
C87 C88 1.54(2)
C88 C89 1.52(2)
C88 C108 1.54(2)
C89 C90 1.33(2)
C90 C91 1.43(2)
C91 C92 1.36(2)
Cl1 C109 1.41(3)
Cl1 C110 1.88(4)
Cl2 C113 1.22(3)
Cl2 C111 1.41(4)
Cl2 C114 2.01(4)
Cl3 C111 1.42(3)
Cl3 C110 1.46(4)
Cl4 C112 1.35(3)
Cl4 C109 1.76(4)
Cl4 C114 1.93(4)
C109 C114 1.30(4)
C109 C110 1.32(4)
C110 C111 1.29(4)
C110 C114 1.47(4)
C111 C114 1.84(4)
C112 C114 1.56(3)
C112 C113 1.85(4)
C113 C114 1.55(4)
